data_4001766
loop_
_publ_author_name
'Guasch, Judith'
'Grisanti, Luca'
'Jung, Stefan'
'Morales, Dayana'
'D&#x2019;Avino, Gabriele'
'Souto, Manuel'
'Fontrodona, Xavier'
'Painelli, Anna'
'Renz, Franz'
'Ratera, Imma'
'Veciana, Jaume'

_publ_section_title
;
 Bistability of Fc-PTM-Based Dyads: The Role of the Donor Strength
;
_journal_issue 5
_journal_name_full 'Chemistry of Materials'
_journal_page_first 808
_journal_paper_doi 10.1021/cm400147p
_journal_volume 25
_journal_year 2013
_chemical_formula_moiety 'C39 H27 Cl14 Fe'
_chemical_formula_sum 'C39 H27 Cl14 Fe'
_chemical_formula_weight 1047.76
_chemical_name_systematic
; 
 ? 
;
_space_group_IT_number 2
_symmetry_cell_setting triclinic
_symmetry_space_group_name_Hall '-P 1'
_symmetry_space_group_name_H-M 'P -1'
_atom_sites_solution_hydrogens geom
_atom_sites_solution_primary direct
_atom_sites_solution_secondary difmap
_audit_creation_method SHELXL-97
_cell_angle_alpha 71.72(2)
_cell_angle_beta 86.96(2)
_cell_angle_gamma 86.73(3)
_cell_formula_units_Z 2
_cell_length_a 8.771(9)
_cell_length_b 15.632(17)
_cell_length_c 17.623(20)
_cell_measurement_reflns_used 1941
_cell_measurement_temperature 100(2)
_cell_measurement_theta_max 28.46
_cell_measurement_theta_min 2.33
_cell_volume 2289(4)
_computing_cell_refinement 'Bruker SMART'
_computing_data_collection 'Bruker SMART'
_computing_data_reduction 'Bruker SAINT'
_computing_molecular_graphics 'Bruker SHELXTL'
_computing_publication_material 'Bruker SHELXTL'
_computing_structure_refinement 'SHELXL-97 (Sheldrick, 1997)'
_computing_structure_solution 'SHELXS-97 (Sheldrick, 1990)'
_diffrn_ambient_temperature 100(2)
_diffrn_measured_fraction_theta_full 0.900
_diffrn_measured_fraction_theta_max 0.900
_diffrn_measurement_device_type 'CCD area detector'
_diffrn_measurement_method 'phi and omega scans'
_diffrn_radiation_monochromator graphite
_diffrn_radiation_source 'fine-focus sealed tube'
_diffrn_radiation_type MoK\a
_diffrn_radiation_wavelength 0.71073
_diffrn_reflns_av_R_equivalents 0.2165
_diffrn_reflns_av_sigmaI/netI 0.4646
_diffrn_reflns_limit_h_max 11
_diffrn_reflns_limit_h_min -11
_diffrn_reflns_limit_k_max 20
_diffrn_reflns_limit_k_min -20
_diffrn_reflns_limit_l_max 22
_diffrn_reflns_limit_l_min -23
_diffrn_reflns_number 29226
_diffrn_reflns_theta_full 28.76
_diffrn_reflns_theta_max 28.76
_diffrn_reflns_theta_min 2.10
_exptl_absorpt_coefficient_mu 1.175
_exptl_absorpt_correction_T_max 1.0
_exptl_absorpt_correction_T_min 0.847127
_exptl_absorpt_correction_type empirical
_exptl_absorpt_process_details 'SADABS v2.10 BRUKER 2001'
_exptl_crystal_colour brown
_exptl_crystal_density_diffrn 1.520
_exptl_crystal_density_meas 0
_exptl_crystal_density_method 'not measured'
_exptl_crystal_description prism
_exptl_crystal_F_000 1050
_exptl_crystal_size_max 0.20
_exptl_crystal_size_mid 0.12
_exptl_crystal_size_min 0.07
_refine_diff_density_max 0.854
_refine_diff_density_min -1.152
_refine_diff_density_rms 0.216
_refine_ls_extinction_method none
_refine_ls_goodness_of_fit_ref 0.997
_refine_ls_hydrogen_treatment constr
_refine_ls_matrix_type full
_refine_ls_number_parameters 487
_refine_ls_number_reflns 10698
_refine_ls_number_restraints 120
_refine_ls_restrained_S_all 0.992
_refine_ls_R_factor_all 0.3300
_refine_ls_R_factor_gt 0.1698
_refine_ls_shift/su_max 0.008
_refine_ls_shift/su_mean 0.001
_refine_ls_structure_factor_coef Fsqd
_refine_ls_weighting_details 'calc w=1/[\s^2^(Fo^2^)+(0.1700P)^2^+0.0000P] where P=(Fo^2^+2Fc^2^)/3'
_refine_ls_weighting_scheme calc
_refine_ls_wR_factor_gt 0.3785
_refine_ls_wR_factor_ref 0.4274
_reflns_number_gt 2907
_reflns_number_total 10698
_reflns_threshold_expression >2sigma(I)
_cod_data_source_file cm400147p_si_002.cif
_cod_data_source_block fc_ptm
_cod_depositor_comments
;
The following automatic conversions were performed:

'_symmetry_cell_setting' value 'Triclinic' changed to 'triclinic'
according to /home/saulius/struct/CIF-dictionaries/cif_core.dic
dictionary named 'cif_core.dic' version 2.4.2 from 2011-04-26.

Automatic conversion script
Id: cif_fix_values 1891 2012-01-12 08:04:46Z andrius 
;
_cod_original_sg_symbol_H-M P-1
_cod_database_code 4001766

loop_
_symmetry_equiv_pos_as_xyz
'x, y, z'
'-x, -y, -z'

loop_
_atom_site_label
_atom_site_type_symbol
_atom_site_fract_x
_atom_site_fract_y
_atom_site_fract_z
_atom_site_U_iso_or_equiv
_atom_site_adp_type
_atom_site_occupancy
_atom_site_symmetry_multiplicity
_atom_site_calc_flag
_atom_site_refinement_flags
Fe1 Fe 0.9348(3) 0.53588(15) 0.21720(16) 0.0357(7) Uani 1 1 d .
Cl1 Cl 0.8225(4) 0.7497(3) -0.1221(3) 0.0339(11) Uani 1 1 d .
C1 C 0.942(3) 0.6667(14) 0.2094(15) 0.064(7) Uani 1 1 d .
Cl2 Cl 0.9202(5) 0.9266(3) -0.2345(3) 0.0335(11) Uani 1 1 d .
C2 C 0.794(2) 0.6346(13) 0.2362(15) 0.063(7) Uani 1 1 d .
Cl3 Cl 1.5009(4) 0.8380(3) -0.1516(3) 0.0349(11) Uani 1 1 d .
C3 C 0.809(4) 0.5634(13) 0.3102(14) 0.076(9) Uani 1 1 d .
H3A H 0.7248 0.5272 0.3432 0.091 Uiso 1 1 calc R
Cl4 Cl 1.4046(4) 0.6617(3) -0.0373(3) 0.0337(11) Uani 1 1 d .
C4 C 0.972(3) 0.5504(13) 0.3263(14) 0.067(7) Uani 1 1 d .
Cl5 Cl 1.3405(6) 0.8516(3) -0.3380(3) 0.0521(14) Uani 1 1 d .
C5 C 1.047(2) 0.6150(14) 0.2664(13) 0.052(5) Uani 1 1 d U
Cl6 Cl 1.2736(11) 0.9273(5) -0.5136(4) 0.115(3) Uani 1 1 d .
C6 C 0.8553(18) 0.5065(11) 0.1192(10) 0.027(4) Uani 1 1 d U
Cl7 Cl 1.1326(13) 1.1173(5) -0.5797(4) 0.137(4) Uani 1 1 d .
C7 C 0.8344(18) 0.4330(10) 0.1937(9) 0.024(4) Uani 1 1 d U
Cl8 Cl 1.0403(9) 1.2313(4) -0.4656(4) 0.094(3) Uani 1 1 d .
C8 C 0.975(2) 0.4017(10) 0.2255(11) 0.034(4) Uani 1 1 d .
Cl9 Cl 1.1115(5) 1.1597(3) -0.2902(3) 0.0410(12) Uani 1 1 d .
C9 C 1.0887(17) 0.4580(12) 0.1765(11) 0.037(5) Uani 1 1 d .
Cl10 Cl 1.1023(4) 0.9980(3) -0.0823(3) 0.0340(11) Uani 1 1 d .
C10 C 1.0176(19) 0.5237(10) 0.1106(11) 0.032(4) Uani 1 1 d .
Cl11 Cl 1.2884(5) 1.0899(3) 0.0094(3) 0.0378(11) Uani 1 1 d .
C11 C 0.974(2) 0.7489(11) 0.1346(12) 0.047(5) Uani 1 1 d .
H11A H 0.9732 0.8037 0.1505 0.070 Uiso 1 1 calc R
H11B H 0.8955 0.7553 0.0956 0.070 Uiso 1 1 calc R
H11C H 1.0748 0.7397 0.1106 0.070 Uiso 1 1 calc R
Cl12 Cl 1.6074(5) 1.1571(3) -0.0554(3) 0.0446(13) Uani 1 1 d .
C12 C 0.643(2) 0.6731(14) 0.2017(15) 0.071(7) Uani 1 1 d .
H12A H 0.6063 0.7209 0.2238 0.107 Uiso 1 1 calc R
H12B H 0.5695 0.6254 0.2151 0.107 Uiso 1 1 calc R
H12C H 0.6561 0.6981 0.1434 0.107 Uiso 1 1 calc R
Cl13 Cl 1.7416(5) 1.1324(3) -0.2147(3) 0.0413(12) Uani 1 1 d .
C13 C 1.230(3) 0.6279(16) 0.2582(15) 0.091(9) Uani 1 1 d .
H13A H 1.2559 0.6693 0.2868 0.136 Uiso 1 1 calc R
H13B H 1.2608 0.6528 0.2016 0.136 Uiso 1 1 calc R
H13C H 1.2833 0.5693 0.2812 0.136 Uiso 1 1 calc R
Cl14 Cl 1.5611(5) 1.0398(3) -0.3074(3) 0.0328(11) Uani 1 1 d .
C14 C 1.043(3) 0.4819(18) 0.3960(14) 0.101(10) Uani 1 1 d .
H14A H 1.0507 0.5080 0.4395 0.151 Uiso 1 1 calc R
H14B H 1.1453 0.4636 0.3801 0.151 Uiso 1 1 calc R
H14C H 0.9795 0.4292 0.4144 0.151 Uiso 1 1 calc R
C15 C 0.7346(19) 0.5551(11) 0.0688(11) 0.042(5) Uani 1 1 d .
H15A H 0.7201 0.5273 0.0272 0.063 Uiso 1 1 calc R
H15B H 0.7618 0.6179 0.0438 0.063 Uiso 1 1 calc R
H15C H 0.6396 0.5532 0.1011 0.063 Uiso 1 1 calc R
C16 C 0.6847(19) 0.3936(10) 0.2284(11) 0.036(4) Uani 1 1 d .
H16A H 0.6640 0.3447 0.2072 0.054 Uiso 1 1 calc R
H16B H 0.6028 0.4405 0.2141 0.054 Uiso 1 1 calc R
H16C H 0.6895 0.3698 0.2868 0.054 Uiso 1 1 calc R
C17 C 0.998(2) 0.3234(11) 0.2984(10) 0.038(5) Uani 1 1 d .
H17A H 1.0152 0.2682 0.2834 0.057 Uiso 1 1 calc R
H17B H 0.9079 0.3179 0.3344 0.057 Uiso 1 1 calc R
H17C H 1.0879 0.3324 0.3257 0.057 Uiso 1 1 calc R
C18 C 1.2657(18) 0.4457(11) 0.1872(11) 0.039(5) Uani 1 1 d .
H18A H 1.3088 0.4039 0.1595 0.058 Uiso 1 1 calc R
H18B H 1.2865 0.4213 0.2443 0.058 Uiso 1 1 calc R
H18C H 1.3125 0.5042 0.1646 0.058 Uiso 1 1 calc R
C19 C 1.0918(19) 0.5930(11) 0.0526(10) 0.030(4) Uani 1 1 d U
H19A H 1.1812 0.6131 0.0686 0.036 Uiso 1 1 calc R
C20 C 1.0522(16) 0.6334(9) -0.0214(8) 0.017(3) Uani 1 1 d U
H20A H 0.9738 0.6061 -0.0397 0.021 Uiso 1 1 calc R
C21 C 1.1099(17) 0.7116(10) -0.0776(9) 0.022(3) Uani 1 1 d U
C22 C 1.0097(18) 0.7742(10) -0.1301(10) 0.026(4) Uani 1 1 d U
C23 C 1.0542(16) 0.8550(9) -0.1803(9) 0.018(3) Uani 1 1 d U
C24 C 1.2061(15) 0.8814(9) -0.1839(8) 0.016(3) Uani 1 1 d U
C25 C 1.3134(15) 0.8158(9) -0.1420(8) 0.015(3) Uani 1 1 d U
C26 C 1.2668(17) 0.7340(10) -0.0867(9) 0.023(4) Uani 1 1 d U
C27 C 1.254(2) 0.9718(12) -0.2324(11) 0.040(5) Uani 1 1 d U
C28 C 1.2216(16) 1.0058(9) -0.3189(9) 0.017(3) Uani 1 1 d U
C29 C 1.2522(19) 0.9576(11) -0.3707(11) 0.036(4) Uani 1 1 d U
C30 C 1.230(3) 0.9903(12) -0.4495(12) 0.058(6) Uani 1 1 d .
C31 C 1.162(2) 1.0745(14) -0.4818(12) 0.053(5) Uani 1 1 d U
C32 C 1.135(3) 1.1286(12) -0.4308(13) 0.064(7) Uani 1 1 d .
C33 C 1.1600(19) 1.0931(11) -0.3496(10) 0.032(4) Uani 1 1 d U
C34 C 1.3382(16) 1.0202(10) -0.1905(9) 0.020(3) Uani 1 1 d .
C35 C 1.2800(16) 1.0317(10) -0.1198(9) 0.021(3) Uani 1 1 d U
C36 C 1.3581(16) 1.0729(9) -0.0752(9) 0.019(3) Uani 1 1 d U
C37 C 1.5075(16) 1.1057(10) -0.1075(10) 0.026(4) Uani 1 1 d .
C38 C 1.5629(15) 1.0962(9) -0.1793(9) 0.016(3) Uani 1 1 d U
C39 C 1.4790(15) 1.0547(9) -0.2225(8) 0.015(3) Uani 1 1 d U

loop_
_atom_site_aniso_label
_atom_site_aniso_U_11
_atom_site_aniso_U_22
_atom_site_aniso_U_33
_atom_site_aniso_U_23
_atom_site_aniso_U_13
_atom_site_aniso_U_12
Fe1 0.0479(17) 0.0192(13) 0.0397(17) -0.0096(12) 0.0040(13) -0.0018(12)
Cl1 0.0090(18) 0.034(2) 0.058(3) -0.012(2) -0.0041(19) -0.0057(16)
C1 0.080(18) 0.037(13) 0.084(18) -0.035(13) -0.004(15) 0.003(12)
Cl2 0.030(2) 0.018(2) 0.049(3) -0.0044(19) -0.007(2) 0.0054(17)
C2 0.045(13) 0.027(11) 0.10(2) -0.005(12) 0.007(13) 0.019(10)
Cl3 0.0151(19) 0.037(2) 0.052(3) -0.012(2) 0.0016(19) -0.0075(17)
C3 0.15(3) 0.016(11) 0.066(17) -0.022(11) 0.035(17) -0.001(14)
Cl4 0.019(2) 0.025(2) 0.055(3) -0.010(2) -0.0056(19) 0.0049(17)
C4 0.11(2) 0.024(11) 0.068(17) -0.016(11) -0.002(16) -0.032(13)
Cl5 0.071(4) 0.033(3) 0.054(3) -0.021(2) 0.019(3) 0.007(2)
C5 0.052(5) 0.051(5) 0.052(5) -0.0162(19) -0.0020(10) -0.0022(10)
Cl6 0.234(10) 0.066(4) 0.057(4) -0.039(4) 0.035(5) -0.031(5)
C6 0.027(4) 0.027(4) 0.027(4) -0.0084(15) -0.0009(10) -0.0011(10)
Cl7 0.300(13) 0.055(4) 0.045(4) 0.014(3) -0.053(6) -0.040(6)
C7 0.024(4) 0.024(4) 0.025(4) -0.0077(15) -0.0009(10) -0.0007(10)
Cl8 0.143(7) 0.031(3) 0.105(5) -0.008(3) -0.073(5) 0.012(3)
C8 0.039(11) 0.019(8) 0.045(12) -0.016(8) 0.011(9) 0.013(8)
Cl9 0.028(2) 0.034(2) 0.071(4) -0.032(2) 0.007(2) 0.0038(19)
C9 0.012(8) 0.043(11) 0.042(11) 0.007(9) -0.002(8) -0.003(7)
Cl10 0.019(2) 0.035(2) 0.047(3) -0.012(2) 0.0107(19) -0.0111(17)
C10 0.032(10) 0.016(8) 0.050(12) -0.015(8) 0.004(9) 0.007(7)
Cl11 0.038(3) 0.044(3) 0.038(3) -0.024(2) 0.005(2) 0.002(2)
C11 0.062(14) 0.024(10) 0.063(14) -0.028(10) 0.010(11) -0.010(9)
Cl12 0.041(3) 0.039(3) 0.061(3) -0.023(2) -0.010(2) -0.014(2)
C12 0.056(15) 0.046(13) 0.12(2) -0.032(14) 0.009(14) -0.019(11)
Cl13 0.020(2) 0.036(2) 0.072(4) -0.023(2) 0.014(2) -0.0165(18)
C13 0.11(2) 0.076(18) 0.083(19) -0.011(15) -0.040(16) -0.060(16)
Cl14 0.029(2) 0.036(2) 0.038(3) -0.022(2) 0.0207(19) -0.0018(18)
C14 0.16(3) 0.09(2) 0.045(16) -0.007(16) -0.020(17) -0.03(2)
C15 0.031(10) 0.032(10) 0.060(14) -0.011(10) 0.019(9) -0.005(8)
C16 0.042(11) 0.013(8) 0.049(12) -0.003(8) 0.010(9) -0.010(7)
C17 0.050(12) 0.023(9) 0.032(11) 0.005(8) -0.004(9) -0.002(8)
C18 0.025(9) 0.036(10) 0.047(12) -0.001(9) 0.004(8) -0.004(8)
C19 0.030(4) 0.030(4) 0.031(4) -0.0095(15) -0.0010(10) -0.0013(10)
C20 0.017(3) 0.017(3) 0.018(3) -0.0053(14) -0.0004(10) -0.0007(10)
C21 0.022(4) 0.022(4) 0.022(4) -0.0070(14) -0.0005(10) -0.0007(10)
C22 0.026(4) 0.026(4) 0.026(4) -0.0081(15) -0.0009(10) -0.0011(10)
C23 0.018(3) 0.018(3) 0.017(3) -0.0057(14) -0.0004(10) -0.0005(10)
C24 0.016(3) 0.015(3) 0.016(3) -0.0049(13) -0.0002(10) -0.0006(10)
C25 0.014(3) 0.015(3) 0.015(3) -0.0047(13) -0.0006(10) -0.0007(10)
C26 0.023(4) 0.023(4) 0.023(4) -0.0070(14) -0.0009(10) -0.0011(10)
C27 0.040(5) 0.040(5) 0.040(5) -0.0125(17) -0.0015(10) -0.0018(10)
C28 0.017(3) 0.017(3) 0.017(3) -0.0054(13) 0.0000(10) 0.0000(10)
C29 0.036(4) 0.036(4) 0.036(4) -0.0112(16) -0.0012(10) -0.0015(10)
C30 0.105(19) 0.027(11) 0.047(14) -0.019(10) -0.008(13) 0.006(11)
C31 0.053(6) 0.053(6) 0.053(6) -0.0164(19) -0.0020(10) -0.0023(10)
C32 0.11(2) 0.013(9) 0.062(15) 0.005(9) -0.035(14) 0.008(10)
C33 0.032(4) 0.032(4) 0.032(4) -0.0102(16) -0.0012(10) -0.0015(10)
C34 0.014(7) 0.029(9) 0.024(9) -0.017(7) 0.010(6) -0.015(6)
C35 0.021(3) 0.021(3) 0.022(4) -0.0063(14) -0.0007(10) -0.0012(10)
C36 0.019(3) 0.019(3) 0.019(3) -0.0063(14) -0.0005(10) -0.0006(10)
C37 0.012(7) 0.026(8) 0.040(11) -0.010(8) -0.005(7) -0.013(6)
C38 0.016(3) 0.016(3) 0.016(3) -0.0048(13) -0.0004(10) -0.0011(10)
C39 0.015(3) 0.015(3) 0.015(3) -0.0050(13) -0.0003(10) -0.0004(10)

loop_
_atom_type_symbol
_atom_type_description
_atom_type_scat_dispersion_real
_atom_type_scat_dispersion_imag
_atom_type_scat_source
C C 0.0033 0.0016 'International Tables Vol C Tables 4.2.6.8 and 6.1.1.4'
H H 0.0000 0.0000 'International Tables Vol C Tables 4.2.6.8 and 6.1.1.4'
Cl Cl 0.1484 0.1585 'International Tables Vol C Tables 4.2.6.8 and 6.1.1.4'
Fe Fe 0.3463 0.8444 'International Tables Vol C Tables 4.2.6.8 and 6.1.1.4'

loop_
_geom_angle_atom_site_label_1
_geom_angle_atom_site_label_2
_geom_angle_atom_site_label_3
_geom_angle
C1 Fe1 C9 129.3(9)
C1 Fe1 C2 41.3(8)
C9 Fe1 C2 167.7(8)
C1 Fe1 C5 41.0(8)
C9 Fe1 C5 109.3(8)
C2 Fe1 C5 68.7(9)
C1 Fe1 C7 151.1(8)
C9 Fe1 C7 68.2(6)
C2 Fe1 C7 116.7(8)
C5 Fe1 C7 166.0(7)
C1 Fe1 C10 107.1(8)
C9 Fe1 C10 41.3(6)
C2 Fe1 C10 128.0(8)
C5 Fe1 C10 118.1(8)
C7 Fe1 C10 69.8(6)
C1 Fe1 C4 68.9(9)
C9 Fe1 C4 117.0(10)
C2 Fe1 C4 69.7(10)
C5 Fe1 C4 39.4(8)
C7 Fe1 C4 128.3(7)
C10 Fe1 C4 149.9(10)
C1 Fe1 C8 168.4(9)
C9 Fe1 C8 41.0(6)
C2 Fe1 C8 149.4(8)
C5 Fe1 C8 130.0(8)
C7 Fe1 C8 39.3(6)
C10 Fe1 C8 69.4(6)
C4 Fe1 C8 108.3(8)
C1 Fe1 C3 68.8(9)
C9 Fe1 C3 150.6(8)
C2 Fe1 C3 40.9(8)
C5 Fe1 C3 67.6(10)
C7 Fe1 C3 107.3(9)
C10 Fe1 C3 166.9(9)
C4 Fe1 C3 41.6(9)
C8 Fe1 C3 117.1(7)
C1 Fe1 C6 117.2(8)
C9 Fe1 C6 68.6(7)
C2 Fe1 C6 107.0(9)
C5 Fe1 C6 151.8(8)
C7 Fe1 C6 41.4(6)
C10 Fe1 C6 41.3(6)
C4 Fe1 C6 167.5(8)
C8 Fe1 C6 68.0(7)
C3 Fe1 C6 128.3(10)
C5 C1 C2 107(2)
C5 C1 C11 128(2)
C2 C1 C11 124(2)
C5 C1 Fe1 70.5(12)
C2 C1 Fe1 69.8(12)
C11 C1 Fe1 128.9(14)
C1 C2 C3 108(2)
C1 C2 C12 128(2)
C3 C2 C12 124(2)
C1 C2 Fe1 68.8(11)
C3 C2 Fe1 71.3(11)
C12 C2 Fe1 131.0(18)
C2 C3 C4 107(2)
C2 C3 Fe1 67.7(12)
C4 C3 Fe1 68.5(13)
C2 C3 H3A 126.4
C4 C3 H3A 126.4
Fe1 C3 H3A 126.4
C5 C4 C3 107(2)
C5 C4 C14 127(3)
C3 C4 C14 126(2)
C5 C4 Fe1 69.7(13)
C3 C4 Fe1 69.9(13)
C14 C4 Fe1 127.0(16)
C4 C5 C1 110(2)
C4 C5 C13 125(2)
C1 C5 C13 124(2)
C4 C5 Fe1 70.9(13)
C1 C5 Fe1 68.5(12)
C13 C5 Fe1 124.9(14)
C15 C6 C10 128.1(15)
C15 C6 C7 125.4(15)
C10 C6 C7 106.4(14)
C15 C6 Fe1 126.1(12)
C10 C6 Fe1 67.7(9)
C7 C6 Fe1 67.5(9)
C8 C7 C6 109.6(14)
C8 C7 C16 124.8(15)
C6 C7 C16 125.6(14)
C8 C7 Fe1 71.5(9)
C6 C7 Fe1 71.0(9)
C16 C7 Fe1 126.5(11)
C7 C8 C9 108.0(15)
C7 C8 C17 124.5(16)
C9 C8 C17 127.6(16)
C7 C8 Fe1 69.2(9)
C9 C8 Fe1 67.7(10)
C17 C8 Fe1 128.3(12)
C8 C9 C10 109.4(14)
C8 C9 C18 126.3(15)
C10 C9 C18 124.1(14)
C8 C9 Fe1 71.3(9)
C10 C9 Fe1 70.1(9)
C18 C9 Fe1 129.1(13)
C19 C10 C9 125.5(15)
C19 C10 C6 127.9(15)
C9 C10 C6 106.5(14)
C19 C10 Fe1 122.8(11)
C9 C10 Fe1 68.6(10)
C6 C10 Fe1 71.0(9)
C1 C11 H11A 109.5
C1 C11 H11B 109.5
H11A C11 H11B 109.5
C1 C11 H11C 109.5
H11A C11 H11C 109.5
H11B C11 H11C 109.5
C2 C12 H12A 109.5
C2 C12 H12B 109.5
H12A C12 H12B 109.5
C2 C12 H12C 109.5
H12A C12 H12C 109.5
H12B C12 H12C 109.5
C5 C13 H13A 109.5
C5 C13 H13B 109.5
H13A C13 H13B 109.5
C5 C13 H13C 109.5
H13A C13 H13C 109.5
H13B C13 H13C 109.5
C4 C14 H14A 109.5
C4 C14 H14B 109.5
H14A C14 H14B 109.5
C4 C14 H14C 109.5
H14A C14 H14C 109.5
H14B C14 H14C 109.5
C6 C15 H15A 109.5
C6 C15 H15B 109.5
H15A C15 H15B 109.5
C6 C15 H15C 109.5
H15A C15 H15C 109.5
H15B C15 H15C 109.5
C7 C16 H16A 109.5
C7 C16 H16B 109.5
H16A C16 H16B 109.5
C7 C16 H16C 109.5
H16A C16 H16C 109.5
H16B C16 H16C 109.5
C8 C17 H17A 109.5
C8 C17 H17B 109.5
H17A C17 H17B 109.5
C8 C17 H17C 109.5
H17A C17 H17C 109.5
H17B C17 H17C 109.5
C9 C18 H18A 109.5
C9 C18 H18B 109.5
H18A C18 H18B 109.5
C9 C18 H18C 109.5
H18A C18 H18C 109.5
H18B C18 H18C 109.5
C20 C19 C10 127.6(16)
C20 C19 H19A 116.2
C10 C19 H19A 116.2
C19 C20 C21 129.1(15)
C19 C20 H20A 115.4
C21 C20 H20A 115.4
C20 C21 C22 120.0(14)
C20 C21 C26 124.6(13)
C22 C21 C26 115.4(13)
C23 C22 C21 123.2(14)
C23 C22 Cl1 119.5(12)
C21 C22 Cl1 117.0(12)
C22 C23 C24 121.4(13)
C22 C23 Cl2 118.3(12)
C24 C23 Cl2 120.2(11)
C25 C24 C23 116.9(12)
C25 C24 C27 120.8(13)
C23 C24 C27 122.3(13)
C24 C25 C26 121.2(13)
C24 C25 Cl3 119.9(11)
C26 C25 Cl3 118.8(11)
C25 C26 C21 120.8(13)
C25 C26 Cl4 117.2(11)
C21 C26 Cl4 121.8(12)
C34 C27 C24 115.6(14)
C34 C27 C28 124.6(15)
C24 C27 C28 119.7(14)
C29 C28 C33 117.7(15)
C29 C28 C27 124.2(14)
C33 C28 C27 118.1(14)
C30 C29 C28 123.9(17)
C30 C29 Cl5 115.7(14)
C28 C29 Cl5 120.1(13)
C29 C30 C31 120.4(19)
C29 C30 Cl6 122.4(15)
C31 C30 Cl6 117.1(17)
C30 C31 C32 117.3(19)
C30 C31 Cl7 121.6(17)
C32 C31 Cl7 120.6(16)
C33 C32 C31 120.5(17)
C33 C32 Cl8 118.9(17)
C31 C32 Cl8 119.5(16)
C32 C33 C28 119.7(16)
C32 C33 Cl9 118.0(14)
C28 C33 Cl9 122.3(13)
C35 C34 C39 120.0(13)
C35 C34 C27 120.6(13)
C39 C34 C27 119.3(14)
C34 C35 C36 123.3(13)
C34 C35 Cl10 121.6(11)
C36 C35 Cl10 115.1(12)
C35 C36 C37 116.3(13)
C35 C36 Cl11 124.2(12)
C37 C36 Cl11 119.4(11)
C38 C37 C36 120.0(13)
C38 C37 Cl12 121.9(11)
C36 C37 Cl12 118.1(12)
C37 C38 C39 121.6(13)
C37 C38 Cl13 119.2(11)
C39 C38 Cl13 119.2(11)
C34 C39 C38 118.7(13)
C34 C39 Cl14 122.7(11)
C38 C39 Cl14 118.3(11)

loop_
_geom_bond_atom_site_label_1
_geom_bond_atom_site_label_2
_geom_bond_distance
Fe1 C1 2.01(2)
Fe1 C9 2.019(18)
Fe1 C2 2.023(19)
Fe1 C5 2.04(2)
Fe1 C7 2.037(16)
Fe1 C10 2.039(17)
Fe1 C4 2.05(2)
Fe1 C8 2.068(15)
Fe1 C3 2.07(2)
Fe1 C6 2.084(16)
Cl1 C22 1.696(16)
C1 C5 1.42(3)
C1 C2 1.42(3)
C1 C11 1.55(3)
Cl2 C23 1.686(15)
C2 C3 1.43(3)
C2 C12 1.49(3)
Cl3 C25 1.689(14)
C3 C4 1.46(3)
C3 H3A 1.0000
Cl4 C26 1.684(15)
C4 C5 1.38(3)
C4 C14 1.49(3)
Cl5 C29 1.727(18)
C5 C13 1.62(3)
Cl6 C30 1.73(2)
C6 C15 1.44(2)
C6 C10 1.46(2)
C6 C7 1.46(2)
Cl7 C31 1.67(2)
C7 C8 1.38(2)
C7 C16 1.50(2)
Cl8 C32 1.712(19)
C8 C9 1.43(2)
C8 C17 1.48(2)
Cl9 C33 1.716(17)
C9 C10 1.43(2)
C9 C18 1.57(2)
Cl10 C35 1.705(15)
C10 C19 1.40(2)
Cl11 C36 1.675(15)
C11 H11A 0.9800
C11 H11B 0.9800
C11 H11C 0.9800
Cl12 C37 1.699(15)
C12 H12A 0.9800
C12 H12B 0.9800
C12 H12C 0.9800
Cl13 C38 1.715(14)
C13 H13A 0.9800
C13 H13B 0.9800
C13 H13C 0.9800
Cl14 C39 1.703(14)
C14 H14A 0.9800
C14 H14B 0.9800
C14 H14C 0.9800
C15 H15A 0.9800
C15 H15B 0.9800
C15 H15C 0.9800
C16 H16A 0.9800
C16 H16B 0.9800
C16 H16C 0.9800
C17 H17A 0.9800
C17 H17B 0.9800
C17 H17C 0.9800
C18 H18A 0.9800
C18 H18B 0.9800
C18 H18C 0.9800
C19 C20 1.31(2)
C19 H19A 0.9500
C20 C21 1.409(19)
C20 H20A 0.9500
C21 C22 1.42(2)
C21 C26 1.43(2)
C22 C23 1.359(19)
C23 C24 1.410(18)
C24 C25 1.403(18)
C24 C27 1.48(2)
C25 C26 1.410(19)
C27 C34 1.46(2)
C27 C28 1.49(2)
C28 C29 1.36(2)
C28 C33 1.39(2)
C29 C30 1.34(2)
C30 C31 1.37(3)
C31 C32 1.42(3)
C32 C33 1.39(2)
C34 C35 1.38(2)
C34 C39 1.394(18)
C35 C36 1.39(2)
C36 C37 1.455(19)
C37 C38 1.38(2)
C38 C39 1.403(19)

loop_
_geom_torsion_atom_site_label_1
_geom_torsion_atom_site_label_2
_geom_torsion_atom_site_label_3
_geom_torsion_atom_site_label_4
_geom_torsion
C9 Fe1 C1 C5 -73.1(16)
C2 Fe1 C1 C5 118(2)
C7 Fe1 C1 C5 167.5(14)
C10 Fe1 C1 C5 -113.3(13)
C4 Fe1 C1 C5 35.1(14)
C8 Fe1 C1 C5 -43(5)
C3 Fe1 C1 C5 79.9(15)
C6 Fe1 C1 C5 -156.9(12)
C9 Fe1 C1 C2 168.9(13)
C5 Fe1 C1 C2 -118(2)
C7 Fe1 C1 C2 49(2)
C10 Fe1 C1 C2 128.6(14)
C4 Fe1 C1 C2 -83.0(16)
C8 Fe1 C1 C2 -161(4)
C3 Fe1 C1 C2 -38.2(15)
C6 Fe1 C1 C2 85.1(15)
C9 Fe1 C1 C11 51(2)
C2 Fe1 C1 C11 -118(3)
C5 Fe1 C1 C11 124(3)
C7 Fe1 C1 C11 -69(3)
C10 Fe1 C1 C11 10(2)
C4 Fe1 C1 C11 159(2)
C8 Fe1 C1 C11 81(5)
C3 Fe1 C1 C11 -157(2)
C6 Fe1 C1 C11 -33(2)
C5 C1 C2 C3 0(2)
C11 C1 C2 C3 -174.9(17)
Fe1 C1 C2 C3 61.1(14)
C5 C1 C2 C12 173(2)
C11 C1 C2 C12 -2(4)
Fe1 C1 C2 C12 -126(3)
C5 C1 C2 Fe1 -60.7(14)
C11 C1 C2 Fe1 124.0(19)
C9 Fe1 C2 C1 -45(5)
C5 Fe1 C2 C1 38.4(14)
C7 Fe1 C2 C1 -155.7(13)
C10 Fe1 C2 C1 -71.3(17)
C4 Fe1 C2 C1 80.7(15)
C8 Fe1 C2 C1 172.6(15)
C3 Fe1 C2 C1 118(2)
C6 Fe1 C2 C1 -112.1(14)
C1 Fe1 C2 C3 -118(2)
C9 Fe1 C2 C3 -163(4)
C5 Fe1 C2 C3 -79.9(16)
C7 Fe1 C2 C3 85.9(17)
C10 Fe1 C2 C3 170.4(14)
C4 Fe1 C2 C3 -37.7(14)
C8 Fe1 C2 C3 54(2)
C6 Fe1 C2 C3 129.6(15)
C1 Fe1 C2 C12 123(3)
C9 Fe1 C2 C12 78(5)
C5 Fe1 C2 C12 161(2)
C7 Fe1 C2 C12 -33(2)
C10 Fe1 C2 C12 51(2)
C4 Fe1 C2 C12 -157(2)
C8 Fe1 C2 C12 -65(3)
C3 Fe1 C2 C12 -119(3)
C6 Fe1 C2 C12 11(2)
C1 C2 C3 C4 -2(2)
C12 C2 C3 C4 -175(2)
Fe1 C2 C3 C4 57.3(14)
C1 C2 C3 Fe1 -59.5(15)
C12 C2 C3 Fe1 127(2)
C1 Fe1 C3 C2 38.6(14)
C9 Fe1 C3 C2 172.8(15)
C5 Fe1 C3 C2 82.9(15)
C7 Fe1 C3 C2 -111.0(14)
C10 Fe1 C3 C2 -36(4)
C4 Fe1 C3 C2 120(2)
C8 Fe1 C3 C2 -152.3(13)
C6 Fe1 C3 C2 -70.0(16)
C1 Fe1 C3 C4 -81.6(13)
C9 Fe1 C3 C4 53(2)
C2 Fe1 C3 C4 -120(2)
C5 Fe1 C3 C4 -37.3(12)
C7 Fe1 C3 C4 128.8(11)
C10 Fe1 C3 C4 -156(3)
C8 Fe1 C3 C4 87.5(13)
C6 Fe1 C3 C4 169.8(10)
C2 C3 C4 C5 3(2)
Fe1 C3 C4 C5 60.1(15)
C2 C3 C4 C14 -179(2)
Fe1 C3 C4 C14 -122(2)
C2 C3 C4 Fe1 -56.8(15)
C1 Fe1 C4 C5 -36.5(13)
C9 Fe1 C4 C5 88.0(15)
C2 Fe1 C4 C5 -80.8(14)
C7 Fe1 C4 C5 170.6(11)
C10 Fe1 C4 C5 51(2)
C8 Fe1 C4 C5 131.6(13)
C3 Fe1 C4 C5 -117.9(19)
C6 Fe1 C4 C5 -158(3)
C1 Fe1 C4 C3 81.4(13)
C9 Fe1 C4 C3 -154.1(11)
C2 Fe1 C4 C3 37.1(12)
C5 Fe1 C4 C3 117.9(19)
C7 Fe1 C4 C3 -71.5(15)
C10 Fe1 C4 C3 169.3(13)
C8 Fe1 C4 C3 -110.5(12)
C6 Fe1 C4 C3 -40(4)
C1 Fe1 C4 C14 -158(3)
C9 Fe1 C4 C14 -33(3)
C2 Fe1 C4 C14 158(3)
C5 Fe1 C4 C14 -121(3)
C7 Fe1 C4 C14 49(3)
C10 Fe1 C4 C14 -70(3)
C8 Fe1 C4 C14 10(3)
C3 Fe1 C4 C14 121(3)
C6 Fe1 C4 C14 81(5)
C3 C4 C5 C1 -3(2)
C14 C4 C5 C1 179(2)
Fe1 C4 C5 C1 57.0(15)
C3 C4 C5 C13 -180.0(19)
C14 C4 C5 C13 2(4)
Fe1 C4 C5 C13 -120(2)
C3 C4 C5 Fe1 -60.2(14)
C14 C4 C5 Fe1 122(2)
C2 C1 C5 C4 2(2)
C11 C1 C5 C4 176.8(19)
Fe1 C1 C5 C4 -58.5(16)
C2 C1 C5 C13 178.7(19)
C11 C1 C5 C13 -6(3)
Fe1 C1 C5 C13 118(2)
C2 C1 C5 Fe1 60.3(15)
C11 C1 C5 Fe1 -125(2)
C1 Fe1 C5 C4 122(2)
C9 Fe1 C5 C4 -109.3(15)
C2 Fe1 C5 C4 83.6(16)
C7 Fe1 C5 C4 -32(4)
C10 Fe1 C5 C4 -153.7(15)
C8 Fe1 C5 C4 -67.9(17)
C3 Fe1 C5 C4 39.4(14)
C6 Fe1 C5 C4 170.1(16)
C9 Fe1 C5 C1 128.4(13)
C2 Fe1 C5 C1 -38.7(13)
C7 Fe1 C5 C1 -154(3)
C10 Fe1 C5 C1 84.0(14)
C4 Fe1 C5 C1 -122(2)
C8 Fe1 C5 C1 169.8(13)
C3 Fe1 C5 C1 -82.9(14)
C6 Fe1 C5 C1 48(2)
C1 Fe1 C5 C13 -117(2)
C9 Fe1 C5 C13 11.2(19)
C2 Fe1 C5 C13 -156(2)
C7 Fe1 C5 C13 88(3)
C10 Fe1 C5 C13 -33(2)
C4 Fe1 C5 C13 120(3)
C8 Fe1 C5 C13 53(2)
C3 Fe1 C5 C13 160(2)
C6 Fe1 C5 C13 -69(2)
C1 Fe1 C6 C15 -36.5(17)
C9 Fe1 C6 C15 -160.8(16)
C2 Fe1 C6 C15 7.0(17)
C5 Fe1 C6 C15 -70(2)
C7 Fe1 C6 C15 118.3(18)
C10 Fe1 C6 C15 -121.7(18)
C4 Fe1 C6 C15 80(4)
C8 Fe1 C6 C15 154.9(16)
C3 Fe1 C6 C15 47.1(18)
C1 Fe1 C6 C10 85.2(12)
C9 Fe1 C6 C10 -39.1(9)
C2 Fe1 C6 C10 128.8(10)
C5 Fe1 C6 C10 52.1(19)
C7 Fe1 C6 C10 -120.0(13)
C4 Fe1 C6 C10 -158(4)
C8 Fe1 C6 C10 -83.4(10)
C3 Fe1 C6 C10 168.8(10)
C1 Fe1 C6 C7 -154.8(11)
C9 Fe1 C6 C7 80.9(10)
C2 Fe1 C6 C7 -111.3(11)
C5 Fe1 C6 C7 172.1(15)
C10 Fe1 C6 C7 120.0(13)
C4 Fe1 C6 C7 -38(4)
C8 Fe1 C6 C7 36.6(9)
C3 Fe1 C6 C7 -71.2(12)
C15 C6 C7 C8 179.3(16)
C10 C6 C7 C8 -4.8(18)
Fe1 C6 C7 C8 -61.5(11)
C15 C6 C7 C16 3(3)
C10 C6 C7 C16 178.4(15)
Fe1 C6 C7 C16 121.8(16)
C15 C6 C7 Fe1 -119.2(16)
C10 C6 C7 Fe1 56.6(11)
C1 Fe1 C7 C8 170.8(17)
C9 Fe1 C7 C8 37.3(10)
C2 Fe1 C7 C8 -155.0(12)
C5 Fe1 C7 C8 -45(3)
C10 Fe1 C7 C8 81.7(11)
C4 Fe1 C7 C8 -70.5(15)
C3 Fe1 C7 C8 -111.8(12)
C6 Fe1 C7 C8 119.2(13)
C1 Fe1 C7 C6 52(2)
C9 Fe1 C7 C6 -81.9(10)
C2 Fe1 C7 C6 85.8(12)
C5 Fe1 C7 C6 -164(3)
C10 Fe1 C7 C6 -37.6(9)
C4 Fe1 C7 C6 170.2(12)
C8 Fe1 C7 C6 -119.2(13)
C3 Fe1 C7 C6 128.9(11)
C1 Fe1 C7 C16 -69(2)
C9 Fe1 C7 C16 157.4(16)
C2 Fe1 C7 C16 -34.9(17)
C5 Fe1 C7 C16 75(3)
C10 Fe1 C7 C16 -158.2(16)
C4 Fe1 C7 C16 49.5(19)
C8 Fe1 C7 C16 120.1(18)
C3 Fe1 C7 C16 8.3(17)
C6 Fe1 C7 C16 -120.7(18)
C6 C7 C8 C9 4.5(19)
C16 C7 C8 C9 -178.7(16)
Fe1 C7 C8 C9 -56.6(12)
C6 C7 C8 C17 -176.0(15)
C16 C7 C8 C17 1(3)
Fe1 C7 C8 C17 122.9(16)
C6 C7 C8 Fe1 61.1(11)
C16 C7 C8 Fe1 -122.1(16)
C1 Fe1 C8 C7 -157(4)
C9 Fe1 C8 C7 -120.9(15)
C2 Fe1 C8 C7 48(2)
C5 Fe1 C8 C7 167.0(11)
C10 Fe1 C8 C7 -83.0(11)
C4 Fe1 C8 C7 128.8(12)
C3 Fe1 C8 C7 84.5(14)
C6 Fe1 C8 C7 -38.5(9)
C1 Fe1 C8 C9 -36(5)
C2 Fe1 C8 C9 168.7(17)
C5 Fe1 C8 C9 -72.1(14)
C7 Fe1 C8 C9 120.9(15)
C10 Fe1 C8 C9 37.8(10)
C4 Fe1 C8 C9 -110.4(13)
C3 Fe1 C8 C9 -154.7(13)
C6 Fe1 C8 C9 82.3(11)
C1 Fe1 C8 C17 85(5)
C9 Fe1 C8 C17 121(2)
C2 Fe1 C8 C17 -70(2)
C5 Fe1 C8 C17 48.9(19)
C7 Fe1 C8 C17 -118(2)
C10 Fe1 C8 C17 158.8(18)
C4 Fe1 C8 C17 10.7(19)
C3 Fe1 C8 C17 -34(2)
C6 Fe1 C8 C17 -156.7(18)
C7 C8 C9 C10 -3(2)
C17 C8 C9 C10 178.0(16)
Fe1 C8 C9 C10 -60.0(13)
C7 C8 C9 C18 -177.2(17)
C17 C8 C9 C18 3(3)
Fe1 C8 C9 C18 125.3(19)
C7 C8 C9 Fe1 57.5(11)
C17 C8 C9 Fe1 -122.0(18)
C1 Fe1 C9 C8 171.1(12)
C2 Fe1 C9 C8 -152(4)
C5 Fe1 C9 C8 129.4(11)
C7 Fe1 C9 C8 -35.8(10)
C10 Fe1 C9 C8 -119.7(14)
C4 Fe1 C9 C8 87.2(12)
C3 Fe1 C9 C8 51(2)
C6 Fe1 C9 C8 -80.6(11)
C1 Fe1 C9 C10 -69.2(14)
C2 Fe1 C9 C10 -32(4)
C5 Fe1 C9 C10 -110.9(11)
C7 Fe1 C9 C10 83.8(10)
C4 Fe1 C9 C10 -153.1(10)
C8 Fe1 C9 C10 119.7(14)
C3 Fe1 C9 C10 170.6(18)
C6 Fe1 C9 C10 39.1(9)
C1 Fe1 C9 C18 49.1(19)
C2 Fe1 C9 C18 86(4)
C5 Fe1 C9 C18 7.4(17)
C7 Fe1 C9 C18 -157.9(16)
C10 Fe1 C9 C18 118.3(18)
C4 Fe1 C9 C18 -34.8(17)
C8 Fe1 C9 C18 -122.0(19)
C3 Fe1 C9 C18 -71(2)
C6 Fe1 C9 C18 157.4(16)
C8 C9 C10 C19 176.5(16)
C18 C9 C10 C19 -9(3)
Fe1 C9 C10 C19 115.8(16)
C8 C9 C10 C6 -1(2)
C18 C9 C10 C6 174.3(16)
Fe1 C9 C10 C6 -61.3(11)
C8 C9 C10 Fe1 60.8(13)
C18 C9 C10 Fe1 -124.4(18)
C15 C6 C10 C19 2(3)
C7 C6 C10 C19 -173.8(16)
Fe1 C6 C10 C19 -117.2(17)
C15 C6 C10 C9 178.9(17)
C7 C6 C10 C9 3.2(18)
Fe1 C6 C10 C9 59.7(12)
C15 C6 C10 Fe1 119.2(18)
C7 C6 C10 Fe1 -56.6(11)
C1 Fe1 C10 C19 11.5(17)
C9 Fe1 C10 C19 -119.3(19)
C2 Fe1 C10 C19 52.4(19)
C5 Fe1 C10 C19 -31.6(17)
C7 Fe1 C10 C19 161.1(16)
C4 Fe1 C10 C19 -66(2)
C8 Fe1 C10 C19 -156.9(16)
C3 Fe1 C10 C19 81(4)
C6 Fe1 C10 C19 123.5(18)
C1 Fe1 C10 C9 130.9(11)
C2 Fe1 C10 C9 171.7(11)
C5 Fe1 C10 C9 87.8(11)
C7 Fe1 C10 C9 -79.5(10)
C4 Fe1 C10 C9 53.6(18)
C8 Fe1 C10 C9 -37.5(10)
C3 Fe1 C10 C9 -159(3)
C6 Fe1 C10 C9 -117.2(13)
C1 Fe1 C10 C6 -112.0(11)
C9 Fe1 C10 C6 117.2(13)
C2 Fe1 C10 C6 -71.1(13)
C5 Fe1 C10 C6 -155.0(10)
C7 Fe1 C10 C6 37.6(9)
C4 Fe1 C10 C6 170.8(14)
C8 Fe1 C10 C6 79.7(10)
C3 Fe1 C10 C6 -42(4)
C9 C10 C19 C20 153.4(18)
C6 C10 C19 C20 -30(3)
Fe1 C10 C19 C20 -120.8(18)
C10 C19 C20 C21 169.6(15)
C19 C20 C21 C22 -142.1(17)
C19 C20 C21 C26 38(3)
C20 C21 C22 C23 173.4(14)
C26 C21 C22 C23 -7(2)
C20 C21 C22 Cl1 -0.5(19)
C26 C21 C22 Cl1 179.3(11)
C21 C22 C23 C24 1(2)
Cl1 C22 C23 C24 174.6(11)
C21 C22 C23 Cl2 -175.3(12)
Cl1 C22 C23 Cl2 -1.6(18)
C22 C23 C24 C25 9(2)
Cl2 C23 C24 C25 -175.3(11)
C22 C23 C24 C27 -174.4(15)
Cl2 C23 C24 C27 2(2)
C23 C24 C25 C26 -12(2)
C27 C24 C25 C26 170.9(14)
C23 C24 C25 Cl3 173.0(11)
C27 C24 C25 Cl3 -4.0(19)
C24 C25 C26 C21 6(2)
Cl3 C25 C26 C21 -178.8(12)
C24 C25 C26 Cl4 -177.9(11)
Cl3 C25 C26 Cl4 -2.9(17)
C20 C21 C26 C25 -177.0(14)
C22 C21 C26 C25 3(2)
C20 C21 C26 Cl4 7(2)
C22 C21 C26 Cl4 -172.5(11)
C25 C24 C27 C34 -55(2)
C23 C24 C27 C34 128.6(16)
C25 C24 C27 C28 122.5(16)
C23 C24 C27 C28 -54(2)
C34 C27 C28 C29 128.6(18)
C24 C27 C28 C29 -48(2)
C34 C27 C28 C33 -50(2)
C24 C27 C28 C33 133.6(16)
C33 C28 C29 C30 2(3)
C27 C28 C29 C30 -176.5(18)
C33 C28 C29 Cl5 175.7(12)
C27 C28 C29 Cl5 -3(2)
C28 C29 C30 C31 -5(3)
Cl5 C29 C30 C31 -179.4(17)
C28 C29 C30 Cl6 178.8(15)
Cl5 C29 C30 Cl6 5(3)
C29 C30 C31 C32 8(3)
Cl6 C30 C31 C32 -176.0(17)
C29 C30 C31 Cl7 -180.0(17)
Cl6 C30 C31 Cl7 -4(3)
C30 C31 C32 C33 -8(3)
Cl7 C31 C32 C33 -179.9(17)
C30 C31 C32 Cl8 -176.0(17)
Cl7 C31 C32 Cl8 12(3)
C31 C32 C33 C28 5(3)
Cl8 C32 C33 C28 173.0(14)
C31 C32 C33 Cl9 -175.1(17)
Cl8 C32 C33 Cl9 -7(2)
C29 C28 C33 C32 -1(2)
C27 C28 C33 C32 176.9(17)
C29 C28 C33 Cl9 178.2(12)
C27 C28 C33 Cl9 -3(2)
C24 C27 C34 C35 -53(2)
C28 C27 C34 C35 130.3(17)
C24 C27 C34 C39 127.1(16)
C28 C27 C34 C39 -50(2)
C39 C34 C35 C36 -3(2)
C27 C34 C35 C36 176.7(15)
C39 C34 C35 Cl10 175.0(11)
C27 C34 C35 Cl10 -5(2)
C34 C35 C36 C37 1(2)
Cl10 C35 C36 C37 -177.5(11)
C34 C35 C36 Cl11 178.4(12)
Cl10 C35 C36 Cl11 0.0(18)
C35 C36 C37 C38 1(2)
Cl11 C36 C37 C38 -176.7(12)
C35 C36 C37 Cl12 179.7(11)
Cl11 C36 C37 Cl12 2.0(18)
C36 C37 C38 C39 -1(2)
Cl12 C37 C38 C39 -179.2(11)
C36 C37 C38 Cl13 -178.1(11)
Cl12 C37 C38 Cl13 3.2(19)
C35 C34 C39 C38 4(2)
C27 C34 C39 C38 -176.2(14)
C35 C34 C39 Cl14 177.6(11)
C27 C34 C39 Cl14 -2(2)
C37 C38 C39 C34 -2(2)
Cl13 C38 C39 C34 175.8(11)
C37 C38 C39 Cl14 -176.1(11)
Cl13 C38 C39 Cl14 1.5(16)
